data_5900036
loop_
_publ_author_name
'Dunitz, J. D.'
'Robertson, J. Monteath'

_publ_section_title
;
 The crystal and molecular structure of certain dicarboxylic acids.
 Part III. Diacetylenedicarboxylic acid dihydrate
;
_journal_name_full 'Journal of the Chemical Society'
_journal_page_first 1145
_journal_page_last 1156
_journal_paper_doi 10.1039/JR9470001145
_journal_year 1947
_chemical_formula_sum 'C6 H6 O6'
_chemical_name_systematic 'Diacetylene dicarboxylic acid dihyrate'
_symmetry_Int_Tables_number 15
_symmetry_space_group_name_H-M 'C 1 2/c 1'
_cell_angle_alpha 90
_cell_angle_beta 107
_cell_angle_gamma 90
_cell_formula_units_Z 4
_cell_length_a 11.15
_cell_length_b 3.75
_cell_length_c 20.18
_cod_data_source_file 036_diacetylene_dicarboxylic_acid_dihydrate.cif
_cod_data_source_block diacetylene_dicarboxylic_acid_dihyrate
_cod_depositor_comments
;
 Added the _citation_author_ordinal data item to the CITATION_AUTHOR loop
 and updated the _citation_author_name data item value.

 Antanas Vaitkus,
 2021-05-03
;
_cod_original_sg_symbol_H-M 'C 2/c'
_cod_database_code 5900036

loop_
_atom_site_label
_atom_site_type_symbol
_atom_site_symmetry_multiplicity
_atom_site_Wyckoff_symbol
_atom_site_fract_x
_atom_site_fract_y
_atom_site_fract_z
C1 C1 8 f 0.030 0.029 0.226
C2 C2 8 f 0.083 0.029 0.183
C3 C3 8 f 0.147 0.029 0.130
O1 O1 8 f 0.256 -0.096 0.144
O2 O2 8 f 0.094 0.184 0.075
O3 O3 8 f 0.354 0 0.046

loop_
_citation_author_citation_id
_citation_author_ordinal
_citation_author_name
1 1 'Kitajgorodskij, A. I.'

loop_
_citation_id
_citation_coordinate_linkage
_citation_title
_citation_book_title
_citation_country
_citation_page_first
_citation_page_last
_citation_year
_citation_book_publisher
_cod_citation_special_details
1 yes ? 'Organicheskaja Kristallokhimija' USSR ? ? 1955 'Izdatel'stvo Akademii Nauk SSSR'
;

Coordinates are presented as published in this book, Kitajgorodskij's
"Organicheskaja Kristallokhimija", keyed in manually.

Saulius Gra\<zulis
;

loop_
_geom_angle
_geom_angle_atom_site_label_1
_geom_angle_atom_site_label_2
_geom_angle_atom_site_label_3
123.5 O1 C3 O2

loop_
_geom_bond_atom_site_label_1
_geom_bond_atom_site_label_2
_geom_bond_distance
O1 C3 1.25
O2 C3 1.25
C3 C2 1.45
C2 C1 1.85
C1 C4 1.33
